data_7711534
loop_
_publ_author_name
'Maser, Leon'
'Vogt, Matthias'
'Langer, Robert'

_publ_section_title
;
 Cationic ligands between \s-donation and hydrogen-bridge-bond-
 stabilisation of ancillary ligands in coinage metal complexes with
 protonated carbodiphosphoranes
;
_journal_name_full 'Dalton Transactions'
_journal_paper_doi 10.1039/D2DT02338E
_journal_year 2022
_chemical_formula_sum 'C53.5 H49 Ag Cl F6 O2 P5'
_chemical_formula_weight 1136.09
_space_group_crystal_system monoclinic
_space_group_IT_number 4
_space_group_name_Hall 'P 2yb'
_space_group_name_H-M_alt 'P 1 21 1'
_atom_sites_solution_hydrogens mixed
_audit_creation_method SHELXL-2014/7
_audit_update_record
;
2022-10-12 deposited with the CCDC.	2022-10-24 downloaded from the CCDC.
;
_cell_angle_alpha 90
_cell_angle_beta 115.006(6)
_cell_angle_gamma 90
_cell_formula_units_Z 2
_cell_length_a 11.8177(9)
_cell_length_b 18.8711(10)
_cell_length_c 13.3208(10)
_cell_measurement_reflns_used 578
_cell_measurement_temperature 100(2)
_cell_measurement_theta_max 26.155
_cell_measurement_theta_min 1.915
_cell_volume 2692.2(3)
_computing_structure_refinement 'SHELXL-2014/7 (Sheldrick, 2014)'
_diffrn_ambient_temperature 100(2)
_diffrn_measured_fraction_theta_full 0.997
_diffrn_measured_fraction_theta_max 0.997
_diffrn_measurement_device_type 'STOE IPDS 2T'
_diffrn_radiation_type MoK\a
_diffrn_radiation_wavelength 0.71073
_diffrn_reflns_av_R_equivalents 0.0641
_diffrn_reflns_av_unetI/netI 0.0398
_diffrn_reflns_Laue_measured_fraction_full 0.997
_diffrn_reflns_Laue_measured_fraction_max 0.997
_diffrn_reflns_limit_h_max 14
_diffrn_reflns_limit_h_min -14
_diffrn_reflns_limit_k_max 23
_diffrn_reflns_limit_k_min -21
_diffrn_reflns_limit_l_max 16
_diffrn_reflns_limit_l_min -16
_diffrn_reflns_number 23646
_diffrn_reflns_point_group_measured_fraction_full 0.890
_diffrn_reflns_point_group_measured_fraction_max 0.883
_diffrn_reflns_theta_full 25.242
_diffrn_reflns_theta_max 26.733
_diffrn_reflns_theta_min 2.877
_exptl_absorpt_coefficient_mu 0.632
_exptl_absorpt_correction_type none
_exptl_crystal_colour 'clear colourless'
_exptl_crystal_density_diffrn 1.401
_exptl_crystal_description block
_exptl_crystal_F_000 1158
_exptl_crystal_size_max 0.507
_exptl_crystal_size_mid 0.365
_exptl_crystal_size_min 0.233
_refine_diff_density_max 1.739
_refine_diff_density_min -0.534
_refine_diff_density_rms 0.097
_refine_ls_abs_structure_details
;
 Flack x determined using 3927 quotients [(I+)-(I-)]/[(I+)+(I-)]
 (Parsons, Flack and Wagner, Acta Cryst. B69 (2013) 249-259).
;
_refine_ls_abs_structure_Flack -0.04(2)
_refine_ls_extinction_method none
_refine_ls_goodness_of_fit_ref 1.122
_refine_ls_hydrogen_treatment constr
_refine_ls_matrix_type full
_refine_ls_number_parameters 620
_refine_ls_number_reflns 10100
_refine_ls_number_restraints 3
_refine_ls_restrained_S_all 1.123
_refine_ls_R_factor_all 0.0499
_refine_ls_R_factor_gt 0.0472
_refine_ls_shift/su_max 0.005
_refine_ls_shift/su_mean 0.000
_refine_ls_structure_factor_coef Fsqd
_refine_ls_weighting_details 'w=1/[\s^2^(Fo^2^)+(0.1025P)^2^+0.5257P] where P=(Fo^2^+2Fc^2^)/3'
_refine_ls_weighting_scheme calc
_refine_ls_wR_factor_gt 0.1337
_refine_ls_wR_factor_ref 0.1358
_reflns_Friedel_coverage 0.717
_reflns_Friedel_fraction_full 0.776
_reflns_Friedel_fraction_max 0.761
_reflns_number_gt 9816
_reflns_number_total 10100
_reflns_threshold_expression 'I > 2\s(I)'
_cod_data_source_file d2dt02338e2.cif
_cod_data_source_block i2t2125
_cod_original_sg_symbol_H-M 'P 21'
_cod_original_formula_sum 'C53.50 H49 Ag Cl F6 O2 P5'
_cod_database_code 7711534
_shelx_shelxl_version_number 2014/7
_shelx_space_group_comment
;
The symmetry employed for this shelxl refinement is uniquely defined
by the following loop, which should always be used as a source of
symmetry information in preference to the above space-group names.
They are only intended as comments.
;
_shelx_estimated_absorpt_t_min 0.740
_shelx_estimated_absorpt_t_max 0.867

loop_
_space_group_symop_operation_xyz
'x, y, z'
'-x, y+1/2, -z'

loop_
_atom_site_label
_atom_site_type_symbol
_atom_site_fract_x
_atom_site_fract_y
_atom_site_fract_z
_atom_site_U_iso_or_equiv
_atom_site_adp_type
_atom_site_occupancy
_atom_site_site_symmetry_order
_atom_site_calc_flag
_atom_site_refinement_flags_posn
_atom_site_refinement_flags_adp
_atom_site_refinement_flags_occupancy
_atom_site_disorder_assembly
_atom_site_disorder_group
Ag1 Ag 0.68654(3) -0.63776(2) -0.01869(3) 0.04816(14) Uani 1 1 d . . . . .
P2 P 0.96217(10) -0.65838(6) -0.06217(9) 0.0314(2) Uani 1 1 d . . . . .
P3 P 0.99538(10) -0.56669(6) 0.14223(9) 0.0302(2) Uani 1 1 d . . . . .
P4 P 0.77819(10) -0.62632(7) 0.18507(9) 0.0344(2) Uani 1 1 d . . . . .
P5 P 0.74590(11) -0.75147(7) -0.07436(10) 0.0358(2) Uani 1 1 d . . . . .
P6 P 1.19349(15) -0.84641(10) 0.30065(13) 0.0573(4) Uani 1 1 d . . . . .
C7 C 1.2231(5) -0.5329(3) 0.1494(5) 0.0457(11) Uani 1 1 d . . . . .
H7 H 1.1739 -0.5108 0.0805 0.055 Uiso 1 1 calc R U . . .
C8 C 1.3512(5) -0.5285(4) 0.1920(7) 0.0600(16) Uani 1 1 d . . . . .
H8 H 1.3906 -0.5033 0.1538 0.072 Uiso 1 1 calc R U . . .
C9 C 0.9885(6) -0.4479(3) 0.2597(5) 0.0519(13) Uani 1 1 d . . . . .
H9 H 1.0418 -0.4742 0.3228 0.062 Uiso 1 1 calc R U . . .
C10 C 1.3766(6) -0.6804(5) 0.0138(9) 0.078(3) Uani 1 1 d . . . . .
H10 H 1.4626 -0.6845 0.0297 0.093 Uiso 1 1 calc R U . . .
C11 C 0.7426(5) -0.5497(3) 0.2491(4) 0.0393(10) Uani 1 1 d . . . . .
C12 C 0.9166(4) -0.7452(3) -0.0316(4) 0.0356(9) Uani 1 1 d . . . . .
H12A H 0.9608 -0.7545 0.0489 0.043 Uiso 1 1 calc R U . . .
H12B H 0.9422 -0.7821 -0.0707 0.043 Uiso 1 1 calc R U . . .
C13 C 1.1644(4) -0.5688(3) 0.2044(4) 0.0372(9) Uani 1 1 d . . . . .
C14 C 0.9488(4) -0.4774(3) 0.1542(4) 0.0365(9) Uani 1 1 d . . . . .
C15 C 0.6854(7) -0.4302(4) 0.3413(8) 0.068(2) Uani 1 1 d . . . . .
H15 H 0.6666 -0.3895 0.3732 0.082 Uiso 1 1 calc R U . . .
C16 C 1.4219(5) -0.5618(5) 0.2929(7) 0.0658(18) Uani 1 1 d . . . . .
H16 H 1.5104 -0.5600 0.3228 0.079 Uiso 1 1 calc R U . . .
C17 C 0.7621(5) -0.7014(3) 0.2638(4) 0.0412(10) Uani 1 1 d . . . . .
C18 C 0.7286(6) -0.8490(3) -0.2407(5) 0.0520(12) Uani 1 1 d . . . . .
H18 H 0.7975 -0.8729 -0.1854 0.062 Uiso 1 1 calc R U . . .
F19 F 1.0973(5) -0.7855(4) 0.2321(5) 0.0977(19) Uani 1 1 d . . . . .
C20 C 0.6325(7) -0.7668(5) 0.3319(6) 0.0648(18) Uani 1 1 d . . . . .
H20 H 0.5571 -0.7707 0.3408 0.078 Uiso 1 1 calc R U . . .
C21 C 0.8767(4) -0.6454(3) -0.2093(3) 0.0380(9) Uani 1 1 d . . . . .
C22 C 0.8691(7) -0.3428(4) 0.1793(8) 0.0675(18) Uani 1 1 d . . . . .
H22 H 0.8411 -0.2969 0.1874 0.081 Uiso 1 1 calc R U . . .
C23 C 0.5812(5) -0.7531(4) -0.2952(5) 0.0531(13) Uani 1 1 d . . . . .
H23 H 0.5492 -0.7112 -0.2771 0.064 Uiso 1 1 calc R U . . .
C24 C 1.2991(7) -0.6419(5) -0.0765(7) 0.072(2) Uani 1 1 d . . . . .
H24 H 1.3322 -0.6197 -0.1224 0.087 Uiso 1 1 calc R U . . .
C25 C 0.6598(5) -0.4985(3) 0.1822(5) 0.0486(12) Uani 1 1 d . . . . .
H25 H 0.6212 -0.5041 0.1040 0.058 Uiso 1 1 calc R U . . .
C26 C 0.8306(7) -0.3719(4) 0.0776(7) 0.0669(18) Uani 1 1 d . . . . .
H26 H 0.7751 -0.3461 0.0150 0.080 Uiso 1 1 calc R U . . .
F27 F 1.2932(6) -0.9030(4) 0.3723(7) 0.118(2) Uani 1 1 d . . . . .
C28 C 0.7667(7) -0.4813(5) 0.4095(6) 0.0642(17) Uani 1 1 d . . . . .
H28 H 0.8025 -0.4753 0.4876 0.077 Uiso 1 1 calc R U . . .
C29 C 0.7996(8) -0.9337(4) 0.1110(7) 0.0700(19) Uani 1 1 d . . . . .
H29 H 0.8630 -0.9678 0.1466 0.084 Uiso 1 1 calc R U . . .
C30 C 0.6827(4) -0.7867(3) -0.2155(4) 0.0408(10) Uani 1 1 d . . . . .
C31 C 0.8853(6) -0.6997(3) -0.2770(4) 0.0490(12) Uani 1 1 d . . . . .
H31 H 0.9364 -0.7400 -0.2458 0.059 Uiso 1 1 calc R U . . .
C32 C 0.8166(7) -0.6935(4) -0.3924(4) 0.0578(15) Uani 1 1 d . . . . .
H32 H 0.8226 -0.7296 -0.4398 0.069 Uiso 1 1 calc R U . . .
C33 C 0.7414(7) -0.6361(6) -0.4370(4) 0.0681(17) Uani 1 1 d . . . . .
H33 H 0.6957 -0.6327 -0.5151 0.082 Uiso 1 1 calc R U . . .
C34 C 0.6834(10) -0.9418(6) 0.1127(7) 0.082(3) Uani 1 1 d . . . . .
H34 H 0.6678 -0.9811 0.1497 0.098 Uiso 1 1 calc R U . . .
C35 C 0.9283(4) -0.5895(3) 0.0042(4) 0.0352(9) Uani 1 1 d . . . . .
C36 C 0.5245(6) -0.7808(5) -0.4037(5) 0.0651(18) Uani 1 1 d . . . . .
H36 H 0.4557 -0.7569 -0.4592 0.078 Uiso 1 1 calc R U . . .
C37 C 1.1704(6) -0.6346(5) -0.1022(5) 0.0571(13) Uani 1 1 d . . . . .
H37 H 1.1167 -0.6075 -0.1641 0.069 Uiso 1 1 calc R U . . .
C38 C 0.5680(7) -0.8408(5) -0.4282(5) 0.0651(18) Uani 1 1 d . . . . .
H38 H 0.5277 -0.8599 -0.5008 0.078 Uiso 1 1 calc R U . . .
C39 C 0.5934(8) -0.8938(6) 0.0618(7) 0.080(2) Uani 1 1 d . . . . .
H39 H 0.5137 -0.8997 0.0621 0.096 Uiso 1 1 calc R U . . .
C40 C 0.8494(7) -0.7564(4) 0.3038(7) 0.0624(16) Uani 1 1 d . . . . .
H40 H 0.9250 -0.7534 0.2951 0.075 Uiso 1 1 calc R U . . .
C41 C 0.9489(4) -0.6213(2) 0.2314(4) 0.0331(8) Uani 1 1 d . . . . .
H41A H 0.9872 -0.6018 0.3075 0.040 Uiso 1 1 calc R U . . .
H41B H 0.9820 -0.6698 0.2342 0.040 Uiso 1 1 calc R U . . .
C42 C 0.7310(5) -0.8268(3) 0.0047(4) 0.0417(10) Uani 1 1 d . . . . .
C43 C 0.6155(6) -0.8351(5) 0.0084(6) 0.0619(16) Uani 1 1 d . . . . .
H43 H 0.5517 -0.8008 -0.0253 0.074 Uiso 1 1 calc R U . . .
C1 C 0.5298(6) -0.5447(4) -0.2003(6) 0.0574(15) Uani 1 1 d . . . . .
C45 C 1.1248(5) -0.6689(3) -0.0333(4) 0.0389(9) Uani 1 1 d . . . . .
C46 C 0.7955(6) -0.5404(4) 0.3641(5) 0.0494(12) Uani 1 1 d . . . . .
H46 H 0.8514 -0.5749 0.4110 0.059 Uiso 1 1 calc R U . . .
C47 C 0.6340(6) -0.4381(4) 0.2321(7) 0.0637(17) Uani 1 1 d . . . . .
H47 H 0.5790 -0.4026 0.1867 0.076 Uiso 1 1 calc R U . . .
O2 O 0.4701(6) -0.6013(4) -0.2118(6) 0.0825(17) Uani 1 1 d . . . . .
C49 C 0.6715(8) -0.8760(4) -0.3493(6) 0.0629(16) Uani 1 1 d . . . . .
H49 H 0.7029 -0.9176 -0.3687 0.076 Uiso 1 1 calc R U . . .
C50 C 0.6527(6) -0.7065(4) 0.2789(5) 0.0537(14) Uani 1 1 d . . . . .
H50 H 0.5923 -0.6696 0.2539 0.064 Uiso 1 1 calc R U . . .
C51 C 1.2366(5) -0.6016(4) 0.3053(6) 0.0581(15) Uani 1 1 d . . . . .
H51 H 1.1979 -0.6271 0.3439 0.070 Uiso 1 1 calc R U . . .
C54 C 0.9503(8) -0.3804(4) 0.2727(7) 0.0663(18) Uani 1 1 d . . . . .
H54 H 0.9789 -0.3598 0.3444 0.080 Uiso 1 1 calc R U . . .
C57 C 0.7187(8) -0.8194(4) 0.3703(6) 0.0636(18) Uani 1 1 d . . . . .
H57 H 0.7041 -0.8592 0.4070 0.076 Uiso 1 1 calc R U . . .
C58 C 0.8277(9) -0.8149(4) 0.3558(8) 0.0724(19) Uani 1 1 d . . . . .
H58 H 0.8876 -0.8519 0.3816 0.087 Uiso 1 1 calc R U . . .
O1 O 0.6264(6) -0.5332(4) -0.1156(5) 0.0805(16) Uani 1 1 d . . . . .
C60 C 1.3315(5) -0.7130(4) 0.0815(7) 0.0625(16) Uani 1 1 d . . . . .
H60 H 1.3857 -0.7392 0.1443 0.075 Uiso 1 1 calc R U . . .
C63 C 0.8242(6) -0.8761(4) 0.0578(5) 0.0521(13) Uani 1 1 d . . . . .
H63 H 0.9042 -0.8707 0.0580 0.062 Uiso 1 1 calc R U . . .
F65 F 1.1704(13) -0.8800(9) 0.1914(7) 0.211(7) Uani 1 1 d . . . . .
C2 C 0.8699(7) -0.4382(4) 0.0623(5) 0.0558(14) Uani 1 1 d . . . . .
H2 H 0.8435 -0.4571 -0.0102 0.067 Uiso 1 1 calc R U . . .
C6 C 1.2044(5) -0.7069(3) 0.0566(5) 0.0480(12) Uani 1 1 d . . . . .
H6 H 1.1725 -0.7296 0.1030 0.058 Uiso 1 1 calc R U . . .
C3 C 0.8016(7) -0.5884(4) -0.2546(5) 0.0568(15) Uani 1 1 d . . . . .
H3 H 0.7963 -0.5516 -0.2081 0.068 Uiso 1 1 calc R U . . .
C4 C 1.3663(6) -0.5965(5) 0.3487(6) 0.070(2) Uani 1 1 d . . . . .
H4 H 1.4161 -0.6177 0.4182 0.084 Uiso 1 1 calc R U . . .
C5 C 0.7312(8) -0.5837(5) -0.3712(5) 0.072(2) Uani 1 1 d . . . . .
H5 H 0.6775 -0.5444 -0.4028 0.086 Uiso 1 1 calc R U . . .
F6 F 1.0838(7) -0.8865(6) 0.3114(9) 0.160(5) Uani 1 1 d . . . . .
F7 F 1.3009(6) -0.8045(6) 0.2912(10) 0.169(5) Uani 1 1 d . . . . .
C2A C 0.4872(9) -0.4917(6) -0.2914(8) 0.088(3) Uani 1 1 d . . . . .
H2A H 0.5321 -0.4991 -0.3378 0.131 Uiso 1 1 calc R U . . .
H2B H 0.5040 -0.4439 -0.2599 0.131 Uiso 1 1 calc R U . . .
H2C H 0.3974 -0.4974 -0.3365 0.131 Uiso 1 1 calc R U . . .
F10 F 1.2162(12) -0.8104(8) 0.4137(7) 0.173(5) Uani 1 1 d . . . . .
H35 H 0.8625 -0.5589 -0.0407 0.050 Uiso 1 1 d . . . . .
Cl2 Cl 0.2798(10) -0.6560(8) -0.3954(8) 0.179(3) Uani 0.5 1 d D . P . .
Cl1 Cl 0.1137(10) -0.5542(8) -0.5030(8) 0.179(3) Uani 0.5 1 d D . P . .
C1CL C 0.159(3) -0.604(2) -0.389(2) 0.179(3) Uani 0.5 1 d D . P . .
H1CA H 0.0891 -0.6337 -0.3909 0.215 Uiso 0.5 1 calc R U P . .
H1CB H 0.1896 -0.5740 -0.3220 0.215 Uiso 0.5 1 calc R U P . .

loop_
_atom_site_aniso_label
_atom_site_aniso_U_11
_atom_site_aniso_U_22
_atom_site_aniso_U_33
_atom_site_aniso_U_23
_atom_site_aniso_U_13
_atom_site_aniso_U_12
Ag1 0.0465(2) 0.0534(3) 0.04155(19) -0.00316(17) 0.01571(14) 0.00621(16)
P2 0.0330(5) 0.0308(6) 0.0327(5) -0.0013(4) 0.0162(4) -0.0015(4)
P3 0.0302(5) 0.0300(5) 0.0326(5) -0.0015(4) 0.0152(4) -0.0035(4)
P4 0.0319(5) 0.0386(7) 0.0365(5) -0.0029(5) 0.0182(4) -0.0035(4)
P5 0.0325(5) 0.0359(6) 0.0368(5) -0.0010(4) 0.0125(4) -0.0038(4)
P6 0.0514(8) 0.0629(10) 0.0505(7) 0.0116(7) 0.0146(6) 0.0070(7)
C7 0.039(2) 0.047(3) 0.053(3) 0.000(2) 0.021(2) -0.005(2)
C8 0.042(3) 0.061(4) 0.087(4) -0.007(3) 0.036(3) -0.013(3)
C9 0.057(3) 0.043(3) 0.054(3) -0.009(2) 0.021(2) -0.006(2)
C10 0.041(3) 0.085(6) 0.115(7) -0.032(5) 0.042(4) -0.012(3)
C11 0.042(2) 0.040(3) 0.044(2) -0.006(2) 0.026(2) -0.0037(18)
C12 0.034(2) 0.032(2) 0.039(2) 0.0037(17) 0.0134(17) -0.0009(16)
C13 0.0298(19) 0.038(2) 0.043(2) -0.0054(19) 0.0152(17) -0.0022(16)
C14 0.039(2) 0.031(2) 0.045(2) -0.0027(18) 0.0222(19) -0.0043(16)
C15 0.074(4) 0.048(4) 0.103(6) -0.022(4) 0.058(4) -0.006(3)
C16 0.031(2) 0.074(5) 0.087(5) -0.005(4) 0.020(3) -0.007(3)
C17 0.052(3) 0.036(3) 0.042(2) -0.007(2) 0.027(2) -0.010(2)
C18 0.061(3) 0.044(3) 0.045(3) -0.004(2) 0.016(2) -0.002(2)
F19 0.080(3) 0.110(5) 0.097(4) 0.044(3) 0.032(3) 0.039(3)
C20 0.063(4) 0.081(5) 0.060(3) -0.001(3) 0.036(3) -0.024(3)
C21 0.045(2) 0.040(3) 0.0303(17) -0.0004(19) 0.0174(16) -0.003(2)
C22 0.082(4) 0.031(3) 0.107(6) -0.006(3) 0.056(4) -0.001(3)
C23 0.039(2) 0.068(4) 0.045(3) 0.002(3) 0.010(2) 0.002(2)
C24 0.067(4) 0.076(5) 0.104(5) -0.022(5) 0.065(4) -0.024(4)
C25 0.044(3) 0.047(3) 0.058(3) 0.003(2) 0.024(2) 0.005(2)
C26 0.072(4) 0.037(3) 0.088(5) 0.011(3) 0.031(4) 0.009(3)
F27 0.091(4) 0.101(5) 0.143(6) 0.056(4) 0.031(4) 0.040(3)
C28 0.080(4) 0.062(4) 0.063(4) -0.021(3) 0.042(4) -0.009(3)
C29 0.092(5) 0.049(4) 0.069(4) 0.012(3) 0.033(4) -0.005(3)
C30 0.036(2) 0.047(3) 0.036(2) -0.003(2) 0.0118(18) -0.0069(19)
C31 0.059(3) 0.048(3) 0.039(2) -0.007(2) 0.019(2) 0.005(2)
C32 0.079(4) 0.062(4) 0.036(3) -0.012(2) 0.027(3) -0.006(3)
C33 0.085(4) 0.082(5) 0.033(2) 0.009(3) 0.021(2) 0.008(4)
C34 0.108(6) 0.080(6) 0.073(4) 0.004(4) 0.052(5) -0.033(5)
C35 0.036(2) 0.037(2) 0.0322(19) -0.0034(17) 0.0138(17) -0.0007(17)
C36 0.051(3) 0.094(6) 0.037(3) 0.003(3) 0.006(2) -0.004(3)
C37 0.059(3) 0.060(4) 0.066(3) -0.009(3) 0.039(3) -0.013(3)
C38 0.067(4) 0.086(5) 0.040(3) -0.015(3) 0.020(3) -0.024(4)
C39 0.074(5) 0.098(7) 0.075(4) 0.003(4) 0.040(4) -0.037(4)
C40 0.072(4) 0.044(3) 0.093(5) 0.014(3) 0.056(4) 0.004(3)
C41 0.0320(18) 0.033(2) 0.0362(19) 0.0012(16) 0.0161(15) -0.0028(15)
C42 0.046(2) 0.041(3) 0.040(2) -0.005(2) 0.020(2) -0.011(2)
C43 0.050(3) 0.078(5) 0.062(3) 0.003(3) 0.028(3) -0.014(3)
C1 0.057(3) 0.058(4) 0.073(4) 0.014(3) 0.042(3) 0.013(3)
C45 0.041(2) 0.035(2) 0.049(2) -0.010(2) 0.026(2) -0.0037(18)
C46 0.055(3) 0.052(3) 0.044(3) -0.004(2) 0.023(2) 0.003(2)
C47 0.057(3) 0.046(3) 0.094(5) 0.004(3) 0.038(3) 0.006(3)
O2 0.069(3) 0.078(4) 0.112(5) 0.011(3) 0.049(3) -0.001(3)
C49 0.081(4) 0.052(4) 0.053(3) -0.013(3) 0.025(3) -0.004(3)
C50 0.051(3) 0.068(4) 0.050(3) 0.000(3) 0.029(2) -0.016(3)
C51 0.038(3) 0.071(4) 0.061(3) 0.016(3) 0.017(2) 0.004(2)
C54 0.089(5) 0.048(4) 0.081(4) -0.025(3) 0.055(4) -0.016(3)
C57 0.091(5) 0.057(4) 0.055(3) -0.004(3) 0.042(3) -0.028(4)
C58 0.093(5) 0.047(4) 0.093(5) 0.013(4) 0.055(4) 0.002(3)
O1 0.079(3) 0.072(4) 0.070(3) 0.009(3) 0.012(3) 0.012(3)
C60 0.036(3) 0.061(4) 0.085(4) -0.012(3) 0.021(3) -0.004(2)
C63 0.060(3) 0.044(3) 0.053(3) 0.005(2) 0.025(2) -0.002(2)
F65 0.234(12) 0.256(15) 0.094(5) -0.068(7) 0.023(6) 0.112(11)
C2 0.070(4) 0.040(3) 0.053(3) 0.001(2) 0.022(3) 0.003(3)
C6 0.036(2) 0.047(3) 0.060(3) -0.006(2) 0.019(2) -0.002(2)
C3 0.086(4) 0.050(3) 0.036(2) 0.004(2) 0.027(3) 0.018(3)
C4 0.043(3) 0.089(6) 0.068(4) 0.014(4) 0.013(3) 0.008(3)
C5 0.098(5) 0.071(5) 0.042(3) 0.019(3) 0.025(3) 0.031(4)
F6 0.093(4) 0.187(10) 0.201(9) 0.099(8) 0.063(5) -0.001(5)
F7 0.071(3) 0.170(9) 0.255(11) 0.125(9) 0.060(5) 0.013(4)
C2A 0.083(5) 0.094(7) 0.085(5) 0.036(5) 0.035(4) 0.026(5)
F10 0.196(9) 0.212(13) 0.083(4) -0.035(6) 0.031(5) 0.019(9)
Cl2 0.150(5) 0.210(9) 0.129(4) -0.017(5) 0.011(4) 0.058(5)
Cl1 0.150(5) 0.210(9) 0.129(4) -0.017(5) 0.011(4) 0.058(5)
C1CL 0.150(5) 0.210(9) 0.129(4) -0.017(5) 0.011(4) 0.058(5)

loop_
_atom_type_symbol
_atom_type_description
_atom_type_scat_dispersion_real
_atom_type_scat_dispersion_imag
_atom_type_scat_source
C C 0.0033 0.0016 'International Tables Vol C Tables 4.2.6.8 and 6.1.1.4'
H H 0.0000 0.0000 'International Tables Vol C Tables 4.2.6.8 and 6.1.1.4'
Ag Ag -0.8971 1.1015 'International Tables Vol C Tables 4.2.6.8 and 6.1.1.4'
F F 0.0171 0.0103 'International Tables Vol C Tables 4.2.6.8 and 6.1.1.4'
N N 0.0061 0.0033 'International Tables Vol C Tables 4.2.6.8 and 6.1.1.4'
O O 0.0106 0.0060 'International Tables Vol C Tables 4.2.6.8 and 6.1.1.4'
P P 0.1023 0.0942 'International Tables Vol C Tables 4.2.6.8 and 6.1.1.4'
Cl Cl 0.1484 0.1585 'International Tables Vol C Tables 4.2.6.8 and 6.1.1.4'

loop_
_geom_angle_atom_site_label_1
_geom_angle_atom_site_label_2
_geom_angle_atom_site_label_3
_geom_angle
_geom_angle_site_symmetry_1
_geom_angle_site_symmetry_3
_geom_angle_publ_flag
O1 Ag1 P5 129.59(18) . . ?
O1 Ag1 P4 115.45(17) . . ?
P5 Ag1 P4 110.98(4) . . ?
C35 P2 C21 108.2(2) . . ?
C35 P2 C45 115.7(2) . . ?
C21 P2 C45 107.7(2) . . ?
C35 P2 C12 114.3(2) . . ?
C21 P2 C12 106.4(2) . . ?
C45 P2 C12 104.0(2) . . ?
C35 P3 C14 108.0(2) . . ?
C35 P3 C13 113.8(2) . . ?
C14 P3 C13 107.4(2) . . ?
C35 P3 C41 115.1(2) . . ?
C14 P3 C41 106.5(2) . . ?
C13 P3 C41 105.5(2) . . ?
C11 P4 C17 104.4(2) . . ?
C11 P4 C41 103.8(2) . . ?
C17 P4 C41 102.3(2) . . ?
C11 P4 Ag1 120.30(18) . . ?
C17 P4 Ag1 117.45(17) . . ?
C41 P4 Ag1 106.36(14) . . ?
C42 P5 C30 102.3(2) . . ?
C42 P5 C12 103.3(2) . . ?
C30 P5 C12 104.9(2) . . ?
C42 P5 Ag1 113.34(18) . . ?
C30 P5 Ag1 125.49(19) . . ?
C12 P5 Ag1 105.27(16) . . ?
F65 P6 F7 87.5(9) . . ?
F65 P6 F6 93.8(9) . . ?
F7 P6 F6 178.2(7) . . ?
F65 P6 F10 179.2(7) . . ?
F7 P6 F10 92.5(8) . . ?
F6 P6 F10 86.2(7) . . ?
F65 P6 F27 94.8(6) . . ?
F7 P6 F27 88.1(4) . . ?
F6 P6 F27 93.1(5) . . ?
F10 P6 F27 86.1(6) . . ?
F65 P6 F19 87.5(5) . . ?
F7 P6 F19 89.7(4) . . ?
F6 P6 F19 89.0(4) . . ?
F10 P6 F19 91.6(6) . . ?
F27 P6 F19 176.8(5) . . ?
C8 C7 C13 121.5(6) . . ?
C8 C7 H7 119.3 . . ?
C13 C7 H7 119.3 . . ?
C7 C8 C16 118.4(6) . . ?
C7 C8 H8 120.8 . . ?
C16 C8 H8 120.8 . . ?
C54 C9 C14 120.3(6) . . ?
C54 C9 H9 119.9 . . ?
C14 C9 H9 119.9 . . ?
C24 C10 C60 120.9(6) . . ?
C24 C10 H10 119.6 . . ?
C60 C10 H10 119.6 . . ?
C25 C11 C46 118.7(5) . . ?
C25 C11 P4 119.4(4) . . ?
C46 C11 P4 121.9(4) . . ?
P2 C12 P5 112.0(2) . . ?
P2 C12 H12A 109.2 . . ?
P5 C12 H12A 109.2 . . ?
P2 C12 H12B 109.2 . . ?
P5 C12 H12B 109.2 . . ?
H12A C12 H12B 107.9 . . ?
C7 C13 C51 119.3(5) . . ?
C7 C13 P3 116.8(4) . . ?
C51 C13 P3 123.9(4) . . ?
C2 C14 C9 119.2(5) . . ?
C2 C14 P3 122.2(4) . . ?
C9 C14 P3 118.5(4) . . ?
C47 C15 C28 120.6(7) . . ?
C47 C15 H15 119.7 . . ?
C28 C15 H15 119.7 . . ?
C4 C16 C8 121.0(5) . . ?
C4 C16 H16 119.5 . . ?
C8 C16 H16 119.5 . . ?
C50 C17 C40 118.3(6) . . ?
C50 C17 P4 117.8(5) . . ?
C40 C17 P4 123.8(4) . . ?
C30 C18 C49 119.1(6) . . ?
C30 C18 H18 120.5 . . ?
C49 C18 H18 120.5 . . ?
C57 C20 C50 121.3(6) . . ?
C57 C20 H20 119.3 . . ?
C50 C20 H20 119.3 . . ?
C3 C21 C31 120.3(5) . . ?
C3 C21 P2 123.4(4) . . ?
C31 C21 P2 116.2(4) . . ?
C26 C22 C54 119.9(6) . . ?
C26 C22 H22 120.0 . . ?
C54 C22 H22 120.0 . . ?
C30 C23 C36 120.1(7) . . ?
C30 C23 H23 120.0 . . ?
C36 C23 H23 120.0 . . ?
C10 C24 C37 120.9(7) . . ?
C10 C24 H24 119.6 . . ?
C37 C24 H24 119.6 . . ?
C11 C25 C47 119.3(6) . . ?
C11 C25 H25 120.3 . . ?
C47 C25 H25 120.3 . . ?
C22 C26 C2 121.7(7) . . ?
C22 C26 H26 119.1 . . ?
C2 C26 H26 119.1 . . ?
C46 C28 C15 120.3(7) . . ?
C46 C28 H28 119.9 . . ?
C15 C28 H28 119.9 . . ?
C34 C29 C63 120.9(8) . . ?
C34 C29 H29 119.5 . . ?
C63 C29 H29 119.5 . . ?
C23 C30 C18 120.3(5) . . ?
C23 C30 P5 118.0(5) . . ?
C18 C30 P5 121.5(4) . . ?
C21 C31 C32 118.6(6) . . ?
C21 C31 H31 120.7 . . ?
C32 C31 H31 120.7 . . ?
C33 C32 C31 120.6(6) . . ?
C33 C32 H32 119.7 . . ?
C31 C32 H32 119.7 . . ?
C5 C33 C32 121.0(5) . . ?
C5 C33 H33 119.5 . . ?
C32 C33 H33 119.5 . . ?
C39 C34 C29 119.6(8) . . ?
C39 C34 H34 120.2 . . ?
C29 C34 H34 120.2 . . ?
P2 C35 P3 129.8(3) . . ?
P2 C35 H35 116.3 . . ?
P3 C35 H35 113.9 . . ?
C38 C36 C23 119.8(6) . . ?
C38 C36 H36 120.1 . . ?
C23 C36 H36 120.1 . . ?
C45 C37 C24 117.9(7) . . ?
C45 C37 H37 121.1 . . ?
C24 C37 H37 121.1 . . ?
C36 C38 C49 121.5(6) . . ?
C36 C38 H38 119.3 . . ?
C49 C38 H38 119.3 . . ?
C34 C39 C43 120.9(7) . . ?
C34 C39 H39 119.6 . . ?
C43 C39 H39 119.6 . . ?
C58 C40 C17 121.3(6) . . ?
C58 C40 H40 119.4 . . ?
C17 C40 H40 119.4 . . ?
P3 C41 P4 113.5(2) . . ?
P3 C41 H41A 108.9 . . ?
P4 C41 H41A 108.9 . . ?
P3 C41 H41B 108.9 . . ?
P4 C41 H41B 108.9 . . ?
H41A C41 H41B 107.7 . . ?
C63 C42 C43 119.0(6) . . ?
C63 C42 P5 124.7(4) . . ?
C43 C42 P5 116.3(5) . . ?
C42 C43 C39 120.1(8) . . ?
C42 C43 H43 119.9 . . ?
C39 C43 H43 119.9 . . ?
O1 C1 O2 121.0(7) . . ?
O1 C1 C2A 119.3(8) . . ?
O2 C1 C2A 119.6(8) . . ?
C6 C45 C37 120.1(5) . . ?
C6 C45 P2 121.2(4) . . ?
C37 C45 P2 118.6(5) . . ?
C28 C46 C11 120.2(6) . . ?
C28 C46 H46 119.9 . . ?
C11 C46 H46 119.9 . . ?
C15 C47 C25 121.0(7) . . ?
C15 C47 H47 119.5 . . ?
C25 C47 H47 119.5 . . ?
C18 C49 C38 119.2(7) . . ?
C18 C49 H49 120.4 . . ?
C38 C49 H49 120.4 . . ?
C17 C50 C20 119.4(7) . . ?
C17 C50 H50 120.3 . . ?
C20 C50 H50 120.3 . . ?
C13 C51 C4 119.0(6) . . ?
C13 C51 H51 120.5 . . ?
C4 C51 H51 120.5 . . ?
C9 C54 C22 119.4(7) . . ?
C9 C54 H54 120.3 . . ?
C22 C54 H54 120.3 . . ?
C20 C57 C58 119.7(7) . . ?
C20 C57 H57 120.1 . . ?
C58 C57 H57 120.1 . . ?
C40 C58 C57 120.0(8) . . ?
C40 C58 H58 120.0 . . ?
C57 C58 H58 120.0 . . ?
C1 O1 Ag1 107.9(5) . . ?
C10 C60 C6 118.9(7) . . ?
C10 C60 H60 120.5 . . ?
C6 C60 H60 120.5 . . ?
C42 C63 C29 119.4(6) . . ?
C42 C63 H63 120.3 . . ?
C29 C63 H63 120.3 . . ?
C26 C2 C14 119.5(6) . . ?
C26 C2 H2 120.3 . . ?
C14 C2 H2 120.3 . . ?
C45 C6 C60 121.4(6) . . ?
C45 C6 H6 119.3 . . ?
C60 C6 H6 119.3 . . ?
C21 C3 C5 120.3(6) . . ?
C21 C3 H3 119.9 . . ?
C5 C3 H3 119.9 . . ?
C16 C4 C51 120.7(7) . . ?
C16 C4 H4 119.7 . . ?
C51 C4 H4 119.7 . . ?
C33 C5 C3 119.2(6) . . ?
C33 C5 H5 120.4 . . ?
C3 C5 H5 120.4 . . ?
C1 C2A H2A 109.5 . . ?
C1 C2A H2B 109.5 . . ?
H2A C2A H2B 109.5 . . ?
C1 C2A H2C 109.5 . . ?
H2A C2A H2C 109.5 . . ?
H2B C2A H2C 109.5 . . ?
Cl1 C1CL Cl2 103.1(15) . . ?
Cl1 C1CL H1CA 111.1 . . ?
Cl2 C1CL H1CA 111.1 . . ?
Cl1 C1CL H1CB 111.1 . . ?
Cl2 C1CL H1CB 111.1 . . ?
H1CA C1CL H1CB 109.1 . . ?

loop_
_geom_bond_atom_site_label_1
_geom_bond_atom_site_label_2
_geom_bond_distance
_geom_bond_site_symmetry_2
_geom_bond_publ_flag
Ag1 O1 2.300(6) . ?
Ag1 P5 2.4671(14) . ?
Ag1 P4 2.4701(11) . ?
P2 C35 1.711(5) . ?
P2 C21 1.802(4) . ?
P2 C45 1.805(5) . ?
P2 C12 1.824(5) . ?
P3 C35 1.721(5) . ?
P3 C14 1.801(5) . ?
P3 C13 1.811(4) . ?
P3 C41 1.824(4) . ?
P4 C11 1.816(5) . ?
P4 C17 1.820(6) . ?
P4 C41 1.846(4) . ?
P5 C42 1.821(6) . ?
P5 C30 1.829(5) . ?
P5 C12 1.854(5) . ?
P6 F65 1.504(8) . ?
P6 F7 1.545(7) . ?
P6 F6 1.559(7) . ?
P6 F10 1.568(9) . ?
P6 F27 1.577(5) . ?
P6 F19 1.603(5) . ?
C7 C8 1.377(7) . ?
C7 C13 1.381(8) . ?
C7 H7 0.9500 . ?
C8 C16 1.396(11) . ?
C8 H8 0.9500 . ?
C9 C54 1.386(10) . ?
C9 C14 1.395(8) . ?
C9 H9 0.9500 . ?
C10 C24 1.372(14) . ?
C10 C60 1.372(13) . ?
C10 H10 0.9500 . ?
C11 C25 1.396(8) . ?
C11 C46 1.399(7) . ?
C12 H12A 0.9900 . ?
C12 H12B 0.9900 . ?
C13 C51 1.396(8) . ?
C14 C2 1.396(8) . ?
C15 C47 1.327(13) . ?
C15 C28 1.392(13) . ?
C15 H15 0.9500 . ?
C16 C4 1.351(11) . ?
C16 H16 0.9500 . ?
C17 C50 1.393(8) . ?
C17 C40 1.400(9) . ?
C18 C30 1.394(9) . ?
C18 C49 1.407(9) . ?
C18 H18 0.9500 . ?
C20 C57 1.358(13) . ?
C20 C50 1.412(10) . ?
C20 H20 0.9500 . ?
C21 C3 1.362(8) . ?
C21 C31 1.398(8) . ?
C22 C26 1.349(12) . ?
C22 C54 1.402(13) . ?
C22 H22 0.9500 . ?
C23 C30 1.375(8) . ?
C23 C36 1.412(9) . ?
C23 H23 0.9500 . ?
C24 C37 1.418(9) . ?
C24 H24 0.9500 . ?
C25 C47 1.416(10) . ?
C25 H25 0.9500 . ?
C26 C2 1.380(10) . ?
C26 H26 0.9500 . ?
C28 C46 1.379(10) . ?
C28 H28 0.9500 . ?
C29 C34 1.391(13) . ?
C29 C63 1.394(10) . ?
C29 H29 0.9500 . ?
C31 C32 1.408(8) . ?
C31 H31 0.9500 . ?
C32 C33 1.369(12) . ?
C32 H32 0.9500 . ?
C33 C5 1.360(12) . ?
C33 H33 0.9500 . ?
C34 C39 1.342(16) . ?
C34 H34 0.9500 . ?
C35 H35 0.9510 . ?
C36 C38 1.340(13) . ?
C36 H36 0.9500 . ?
C37 C45 1.402(8) . ?
C37 H37 0.9500 . ?
C38 C49 1.398(12) . ?
C38 H38 0.9500 . ?
C39 C43 1.399(12) . ?
C39 H39 0.9500 . ?
C40 C58 1.384(10) . ?
C40 H40 0.9500 . ?
C41 H41A 0.9900 . ?
C41 H41B 0.9900 . ?
C42 C63 1.385(9) . ?
C42 C43 1.396(8) . ?
C43 H43 0.9500 . ?
C1 O1 1.239(10) . ?
C1 O2 1.253(10) . ?
C1 C2A 1.485(11) . ?
C45 C6 1.372(8) . ?
C46 H46 0.9500 . ?
C47 H47 0.9500 . ?
C49 H49 0.9500 . ?
C50 H50 0.9500 . ?
C51 C4 1.395(9) . ?
C51 H51 0.9500 . ?
C54 H54 0.9500 . ?
C57 C58 1.384(12) . ?
C57 H57 0.9500 . ?
C58 H58 0.9500 . ?
C60 C6 1.400(8) . ?
C60 H60 0.9500 . ?
C63 H63 0.9500 . ?
C2 H2 0.9500 . ?
C6 H6 0.9500 . ?
C3 C5 1.422(8) . ?
C3 H3 0.9500 . ?
C4 H4 0.9500 . ?
C5 H5 0.9500 . ?
C2A H2A 0.9800 . ?
C2A H2B 0.9800 . ?
C2A H2C 0.9800 . ?
Cl2 C1CL 1.77(2) . ?
Cl1 C1CL 1.66(2) . ?
C1CL H1CA 0.9900 . ?
C1CL H1CB 0.9900 . ?

loop_
_geom_torsion_atom_site_label_1
_geom_torsion_atom_site_label_2
_geom_torsion_atom_site_label_3
_geom_torsion_atom_site_label_4
_geom_torsion
_geom_torsion_site_symmetry_1
_geom_torsion_site_symmetry_2
_geom_torsion_site_symmetry_3
_geom_torsion_site_symmetry_4
_geom_torsion_publ_flag
C13 C7 C8 C16 0.5(10) . . . . ?
C17 P4 C11 C25 -132.4(4) . . . . ?
C41 P4 C11 C25 120.8(4) . . . . ?
Ag1 P4 C11 C25 2.1(5) . . . . ?
C17 P4 C11 C46 47.3(5) . . . . ?
C41 P4 C11 C46 -59.5(5) . . . . ?
Ag1 P4 C11 C46 -178.2(4) . . . . ?
C35 P2 C12 P5 61.1(3) . . . . ?
C21 P2 C12 P5 -58.3(3) . . . . ?
C45 P2 C12 P5 -171.8(3) . . . . ?
C42 P5 C12 P2 -161.1(3) . . . . ?
C30 P5 C12 P2 92.0(3) . . . . ?
Ag1 P5 C12 P2 -42.0(3) . . . . ?
C8 C7 C13 C51 -0.4(9) . . . . ?
C8 C7 C13 P3 177.0(5) . . . . ?
C35 P3 C13 C7 50.6(5) . . . . ?
C14 P3 C13 C7 -69.0(5) . . . . ?
C41 P3 C13 C7 177.8(4) . . . . ?
C35 P3 C13 C51 -132.2(5) . . . . ?
C14 P3 C13 C51 108.3(6) . . . . ?
C41 P3 C13 C51 -5.0(6) . . . . ?
C54 C9 C14 C2 -0.3(9) . . . . ?
C54 C9 C14 P3 -177.3(5) . . . . ?
C35 P3 C14 C2 0.8(5) . . . . ?
C13 P3 C14 C2 124.0(5) . . . . ?
C41 P3 C14 C2 -123.3(5) . . . . ?
C35 P3 C14 C9 177.8(4) . . . . ?
C13 P3 C14 C9 -59.0(5) . . . . ?
C41 P3 C14 C9 53.6(4) . . . . ?
C7 C8 C16 C4 -1.2(12) . . . . ?
C11 P4 C17 C50 50.7(5) . . . . ?
C41 P4 C17 C50 158.7(4) . . . . ?
Ag1 P4 C17 C50 -85.3(5) . . . . ?
C11 P4 C17 C40 -133.4(6) . . . . ?
C41 P4 C17 C40 -25.4(6) . . . . ?
Ag1 P4 C17 C40 90.6(6) . . . . ?
C35 P2 C21 C3 1.4(6) . . . . ?
C45 P2 C21 C3 -124.4(5) . . . . ?
C12 P2 C21 C3 124.6(5) . . . . ?
C35 P2 C21 C31 -175.2(4) . . . . ?
C45 P2 C21 C31 59.1(5) . . . . ?
C12 P2 C21 C31 -51.9(5) . . . . ?
C60 C10 C24 C37 0.1(13) . . . . ?
C46 C11 C25 C47 1.5(8) . . . . ?
P4 C11 C25 C47 -178.8(5) . . . . ?
C54 C22 C26 C2 -0.5(12) . . . . ?
C47 C15 C28 C46 0.5(11) . . . . ?
C36 C23 C30 C18 -1.3(9) . . . . ?
C36 C23 C30 P5 -176.2(5) . . . . ?
C49 C18 C30 C23 1.5(9) . . . . ?
C49 C18 C30 P5 176.2(5) . . . . ?
C42 P5 C30 C23 120.7(5) . . . . ?
C12 P5 C30 C23 -131.7(5) . . . . ?
Ag1 P5 C30 C23 -10.1(5) . . . . ?
C42 P5 C30 C18 -54.1(5) . . . . ?
C12 P5 C30 C18 53.4(5) . . . . ?
Ag1 P5 C30 C18 175.1(4) . . . . ?
C3 C21 C31 C32 1.0(9) . . . . ?
P2 C21 C31 C32 177.7(5) . . . . ?
C21 C31 C32 C33 -1.1(10) . . . . ?
C31 C32 C33 C5 0.0(12) . . . . ?
C63 C29 C34 C39 0.4(13) . . . . ?
C21 P2 C35 P3 -170.9(3) . . . . ?
C45 P2 C35 P3 -50.0(4) . . . . ?
C12 P2 C35 P3 70.8(4) . . . . ?
C14 P3 C35 P2 164.8(3) . . . . ?
C13 P3 C35 P2 45.6(4) . . . . ?
C41 P3 C35 P2 -76.4(4) . . . . ?
C30 C23 C36 C38 1.6(10) . . . . ?
C10 C24 C37 C45 -0.9(12) . . . . ?
C23 C36 C38 C49 -2.0(12) . . . . ?
C29 C34 C39 C43 -1.0(14) . . . . ?
C50 C17 C40 C58 0.9(11) . . . . ?
P4 C17 C40 C58 -175.0(6) . . . . ?
C35 P3 C41 P4 -54.3(3) . . . . ?
C14 P3 C41 P4 65.3(3) . . . . ?
C13 P3 C41 P4 179.3(2) . . . . ?
C11 P4 C41 P3 -87.0(3) . . . . ?
C17 P4 C41 P3 164.6(3) . . . . ?
Ag1 P4 C41 P3 40.8(3) . . . . ?
C30 P5 C42 C63 93.6(5) . . . . ?
C12 P5 C42 C63 -15.1(6) . . . . ?
Ag1 P5 C42 C63 -128.5(5) . . . . ?
C30 P5 C42 C43 -84.9(5) . . . . ?
C12 P5 C42 C43 166.3(5) . . . . ?
Ag1 P5 C42 C43 53.0(5) . . . . ?
C63 C42 C43 C39 -2.3(10) . . . . ?
P5 C42 C43 C39 176.3(6) . . . . ?
C34 C39 C43 C42 1.9(13) . . . . ?
C24 C37 C45 C6 1.0(10) . . . . ?
C24 C37 C45 P2 178.3(5) . . . . ?
C35 P2 C45 C6 85.9(5) . . . . ?
C21 P2 C45 C6 -153.0(5) . . . . ?
C12 P2 C45 C6 -40.3(5) . . . . ?
C35 P2 C45 C37 -91.4(5) . . . . ?
C21 P2 C45 C37 29.8(5) . . . . ?
C12 P2 C45 C37 142.4(5) . . . . ?
C15 C28 C46 C11 -0.3(10) . . . . ?
C25 C11 C46 C28 -0.7(9) . . . . ?
P4 C11 C46 C28 179.6(5) . . . . ?
C28 C15 C47 C25 0.3(11) . . . . ?
C11 C25 C47 C15 -1.3(10) . . . . ?
C30 C18 C49 C38 -1.8(11) . . . . ?
C36 C38 C49 C18 2.2(12) . . . . ?
C40 C17 C50 C20 -1.1(9) . . . . ?
P4 C17 C50 C20 175.0(5) . . . . ?
C57 C20 C50 C17 1.3(10) . . . . ?
C7 C13 C51 C4 0.9(10) . . . . ?
P3 C13 C51 C4 -176.3(6) . . . . ?
C14 C9 C54 C22 1.6(10) . . . . ?
C26 C22 C54 C9 -1.2(11) . . . . ?
C50 C20 C57 C58 -1.2(11) . . . . ?
C17 C40 C58 C57 -0.8(13) . . . . ?
C20 C57 C58 C40 1.0(13) . . . . ?
O2 C1 O1 Ag1 12.3(8) . . . . ?
C2A C1 O1 Ag1 -165.3(6) . . . . ?
C24 C10 C60 C6 0.5(12) . . . . ?
C43 C42 C63 C29 1.8(10) . . . . ?
P5 C42 C63 C29 -176.7(5) . . . . ?
C34 C29 C63 C42 -0.9(12) . . . . ?
C22 C26 C2 C14 1.8(12) . . . . ?
C9 C14 C2 C26 -1.4(10) . . . . ?
P3 C14 C2 C26 175.5(6) . . . . ?
C37 C45 C6 C60 -0.5(9) . . . . ?
P2 C45 C6 C60 -177.6(5) . . . . ?
C10 C60 C6 C45 -0.3(10) . . . . ?
C31 C21 C3 C5 0.1(11) . . . . ?
P2 C21 C3 C5 -176.3(6) . . . . ?
C8 C16 C4 C51 1.7(14) . . . . ?
C13 C51 C4 C16 -1.6(13) . . . . ?
C32 C33 C5 C3 1.2(14) . . . . ?
C21 C3 C5 C33 -1.3(13) . . . . ?
